data_7713500
loop_
_publ_author_name
'Kikuchi, Kazuma'
'Imoto, Hiroaki'
'Naka, Kensuke'

_publ_section_title
;
 Robust and highly emissive copper(I) halide 1D-coordination polymers with
 triphenylarsine and a series of bridging N-heteroaromatic co-ligands
;
_journal_name_full 'Dalton Transactions'
_journal_paper_doi 10.1039/D3DT00784G
_journal_year 2023
_chemical_formula_moiety 'C20 H17 As Br Cu N, C2 H3 N'
_chemical_formula_sum 'C22 H20 As Br Cu N2'
_chemical_formula_weight 530.77
_space_group_crystal_system monoclinic
_space_group_IT_number 14
_space_group_name_Hall '-P 2yn'
_space_group_name_H-M_alt 'P 1 21/n 1'
_atom_sites_solution_hydrogens geom
_atom_sites_solution_primary dual
_audit_creation_date 2021-09-09
_audit_creation_method
;
Olex2 1.3-ac4
(compiled 2020.11.27 svn.r5f609507 for Rigaku Oxford Diffraction, GUI svn.r6214)
;
_audit_update_record
;
2023-05-31 deposited with the CCDC.	2023-07-18 downloaded from the CCDC.
;
_cell_angle_alpha 90
_cell_angle_beta 93.449(7)
_cell_angle_gamma 90
_cell_formula_units_Z 4
_cell_length_a 8.9514(9)
_cell_length_b 17.5709(12)
_cell_length_c 13.4058(10)
_cell_measurement_reflns_used 1776
_cell_measurement_temperature 93.15
_cell_measurement_theta_max 27.8250
_cell_measurement_theta_min 2.9080
_cell_volume 2104.7(3)
_computing_cell_refinement 'CrysAlisPro 1.171.41.113a (Rigaku OD, 2021)'
_computing_data_collection 'CrysAlisPro 1.171.41.113a (Rigaku OD, 2021)'
_computing_data_reduction 'CrysAlisPro 1.171.41.113a (Rigaku OD, 2021)'
_computing_molecular_graphics 'Olex2 1.3-ac4 (Dolomanov et al., 2009)'
_computing_publication_material 'Olex2 1.3-ac4 (Dolomanov et al., 2009)'
_computing_structure_refinement 'SHELXL 2018/3 (Sheldrick, 2015)'
_computing_structure_solution 'SHELXT 2018/2 (Sheldrick, 2018)'
_diffrn_ambient_temperature 93.15
_diffrn_detector 'CCD plate'
_diffrn_measured_fraction_theta_full 0.999
_diffrn_measured_fraction_theta_max 0.886
_diffrn_measurement_details
;
List of Runs (angles in degrees, time in seconds):

  # Type    Start    End  Width  t~exp~   \w     \q     \k     \f   Frames
#--------------------------------------------------------------------------
  1  \w    -74.00 110.00   0.10    4.00    --   30.00  54.00-120.00 1840
  2  \w     42.00  68.00   0.10    4.00    --   30.00  54.00  90.00  260
;
_diffrn_measurement_device 'two-circle diffractometer'
_diffrn_measurement_device_type 'XtaLAB Mini (JP)'
_diffrn_measurement_method '\w scans'
_diffrn_orient_matrix_type 'CrysAlisPro convention (1999,Acta A55,543-557)'
_diffrn_orient_matrix_UB_11 0.0487188000
_diffrn_orient_matrix_UB_12 -0.0189047000
_diffrn_orient_matrix_UB_13 -0.0317191000
_diffrn_orient_matrix_UB_21 0.0380465000
_diffrn_orient_matrix_UB_22 0.0346860000
_diffrn_orient_matrix_UB_23 -0.0073240000
_diffrn_orient_matrix_UB_31 0.0497310000
_diffrn_orient_matrix_UB_32 -0.0082334000
_diffrn_orient_matrix_UB_33 0.0419014000
_diffrn_radiation_monochromator graphite
_diffrn_radiation_probe x-ray
_diffrn_radiation_type 'Mo K\a'
_diffrn_radiation_wavelength 0.71073
_diffrn_reflns_av_R_equivalents 0.0530
_diffrn_reflns_av_unetI/netI 0.1403
_diffrn_reflns_Laue_measured_fraction_full 0.999
_diffrn_reflns_Laue_measured_fraction_max 0.886
_diffrn_reflns_limit_h_max 12
_diffrn_reflns_limit_h_min -8
_diffrn_reflns_limit_k_max 21
_diffrn_reflns_limit_k_min -26
_diffrn_reflns_limit_l_max 15
_diffrn_reflns_limit_l_min -20
_diffrn_reflns_number 10756
_diffrn_reflns_point_group_measured_fraction_full 0.999
_diffrn_reflns_point_group_measured_fraction_max 0.886
_diffrn_reflns_theta_full 25.242
_diffrn_reflns_theta_max 32.756
_diffrn_reflns_theta_min 2.664
_diffrn_source 'fine-focus sealed X-ray tube'
_diffrn_source_type 'Rigaku (Mo) X-ray Source'
_exptl_absorpt_coefficient_mu 4.505
_exptl_absorpt_correction_T_max 0.841
_exptl_absorpt_correction_T_min 0.795
_exptl_absorpt_correction_type analytical
_exptl_absorpt_process_details
;
CrysAlisPro 1.171.41.113a (Rigaku Oxford Diffraction, 2021)
Analytical numeric absorption correction using a multifaceted crystal
model based on expressions derived by R.C. Clark & J.S. Reid.
(Clark, R. C. & Reid, J. S. (1995). Acta Cryst. A51, 887-897)
Empirical absorption correction using spherical harmonics,
implemented in SCALE3 ABSPACK scaling algorithm.
;
_exptl_crystal_colour orange
_exptl_crystal_colour_primary orange
_exptl_crystal_density_diffrn 1.675
_exptl_crystal_description plate
_exptl_crystal_F_000 1052
_exptl_crystal_size_max 0.299
_exptl_crystal_size_mid 0.228
_exptl_crystal_size_min 0.193
_refine_diff_density_max 1.866
_refine_diff_density_min -1.450
_refine_diff_density_rms 0.195
_refine_ls_extinction_method none
_refine_ls_goodness_of_fit_ref 1.042
_refine_ls_hydrogen_treatment constr
_refine_ls_matrix_type full
_refine_ls_number_parameters 209
_refine_ls_number_reflns 6888
_refine_ls_number_restraints 129
_refine_ls_restrained_S_all 1.034
_refine_ls_R_factor_all 0.1959
_refine_ls_R_factor_gt 0.0821
_refine_ls_shift/su_max 0.000
_refine_ls_shift/su_mean 0.000
_refine_ls_structure_factor_coef Fsqd
_refine_ls_weighting_details 'w=1/[\s^2^(Fo^2^)+(0.0646P)^2^+14.5383P] where P=(Fo^2^+2Fc^2^)/3'
_refine_ls_weighting_scheme calc
_refine_ls_wR_factor_gt 0.1788
_refine_ls_wR_factor_ref 0.2280
_reflns_Friedel_coverage 0.000
_reflns_number_gt 3106
_reflns_number_total 6888
_reflns_threshold_expression 'I > 2\s(I)'
_cod_data_source_file d3dt00784g2.cif
_cod_data_source_block '[Cu2Br2(AsPh3)2(prz)]n_93K'
_cod_database_code 7713500
_shelx_shelxl_version_number 2018/3
_chemical_oxdiff_formula CHAsCuBrN
_shelx_space_group_comment
;
The symmetry employed for this shelxl refinement is uniquely defined
by the following loop, which should always be used as a source of
symmetry information in preference to the above space-group names.
They are only intended as comments.
;
_shelx_estimated_absorpt_t_max 0.477
_shelx_estimated_absorpt_t_min 0.346
_reflns_odcompleteness_completeness 99.84
_reflns_odcompleteness_iscentric 1
_reflns_odcompleteness_theta 26.32
_olex2_refinement_description
;
1. Fixed Uiso
 At 1.2 times of:
  All C(H) groups
 At 1.5 times of:
  All C(H,H,H) groups
2. Uiso/Uaniso restraints and constraints
N1 \\sim C20 \\sim C19: within 2A with sigma of 0.04 and sigma for terminal
atoms of 0.08 within 2A
3. Rigid body (RIGU) restrains
 C5, C4, C2, C3, C1, C6
 with sigma for 1-2 distances of 0.004 and sigma for 1-3 distances of 0.004
 C17, C18, C13, C15, C16, C14
 with sigma for 1-2 distances of 0.004 and sigma for 1-3 distances of 0.004
 C9, C8, C7, C12, C11, C10
 with sigma for 1-2 distances of 0.004 and sigma for 1-3 distances of 0.004
 C22, C21, N2
 with sigma for 1-2 distances of 0.004 and sigma for 1-3 distances of 0.004
4.a Aromatic/amide H refined with riding coordinates:
 C14(H14), C18(H18), C17(H17), C16(H16), C15(H15), C2(H2), C3(H3), C4(H4),
 C5(H5), C6(H6), C20(H20), C10(H10), C11(H11), C12(H12), C8(H8), C9(H9),
 C19(H19)
4.b Fitted hexagon refined as free rotating group:
 C14(C13,C18,C17,C16,C15), C1(C2,C3,C4,C5,C6), C10(C11,C12,C7,C8,C9)
4.c Idealised Me refined as rotating group:
 C22(H22A,H22B,H22C)
;
_olex2_submission_special_instructions 'No special instructions were received'
_oxdiff_exptl_absorpt_empirical_details
;
Empirical correction (ABSPACK) includes:
- Absorption correction using spherical harmonics
- Frame scaling
;
_oxdiff_exptl_absorpt_empirical_full_max 1.493
_oxdiff_exptl_absorpt_empirical_full_min 0.735

loop_
_space_group_symop_operation_xyz
'x, y, z'
'-x+1/2, y+1/2, -z+1/2'
'-x, -y, -z'
'x-1/2, -y-1/2, z-1/2'

loop_
_atom_site_label
_atom_site_type_symbol
_atom_site_fract_x
_atom_site_fract_y
_atom_site_fract_z
_atom_site_U_iso_or_equiv
_atom_site_adp_type
_atom_site_occupancy
_atom_site_site_symmetry_order
_atom_site_calc_flag
_atom_site_refinement_flags_posn
_atom_site_refinement_flags_adp
_atom_site_refinement_flags_occupancy
_atom_site_disorder_assembly
_atom_site_disorder_group
As1 As 0.40220(9) 0.49666(5) 0.75520(5) 0.02090(19) Uani 1 1 d . . . . .
Br1 Br 0.48851(13) 0.38783(5) 1.00837(7) 0.0371(3) Uani 1 1 d . . . . .
Cu1 Cu 0.36374(11) 0.49928(7) 0.92614(7) 0.0280(2) Uani 1 1 d . . . . .
C14 C 0.6508(5) 0.5621(3) 0.6530(4) 0.0268(17) Uani 1 1 d G . . . .
H14 H 0.576883 0.589931 0.614485 0.032 Uiso 1 1 calc R U . . .
C13 C 0.6085(4) 0.5126(3) 0.7272(4) 0.0214(15) Uani 1 1 d G . . . .
C18 C 0.7166(6) 0.4719(3) 0.7836(3) 0.0270(16) Uani 1 1 d G . . . .
H18 H 0.687680 0.438119 0.834245 0.032 Uiso 1 1 calc R U . . .
C17 C 0.8670(5) 0.4807(3) 0.7658(4) 0.033(2) Uani 1 1 d G . . . .
H17 H 0.940922 0.452821 0.804335 0.039 Uiso 1 1 calc R U . . .
C16 C 0.9093(4) 0.5301(3) 0.6916(4) 0.0339(19) Uani 1 1 d G . . . .
H16 H 1.012147 0.536077 0.679501 0.041 Uiso 1 1 calc R U . . .
C15 C 0.8012(6) 0.5708(3) 0.6353(4) 0.0327(19) Uani 1 1 d G . . . .
H15 H 0.830130 0.604633 0.584575 0.039 Uiso 1 1 calc R U . . .
C1 C 0.3556(6) 0.4055(2) 0.6767(3) 0.0204(15) Uani 1 1 d G . . . .
C2 C 0.2179(5) 0.3710(3) 0.6883(4) 0.0247(16) Uani 1 1 d G . . . .
H2 H 0.152351 0.390877 0.734954 0.030 Uiso 1 1 calc R U . . .
C3 C 0.1763(5) 0.3074(3) 0.6316(4) 0.0311(18) Uani 1 1 d G . . . .
H3 H 0.082225 0.283799 0.639477 0.037 Uiso 1 1 calc R U . . .
C4 C 0.2723(6) 0.2783(2) 0.5633(4) 0.0284(17) Uani 1 1 d G . . . .
H4 H 0.243797 0.234783 0.524545 0.034 Uiso 1 1 calc R U . . .
C5 C 0.4099(6) 0.3127(3) 0.5518(4) 0.0326(19) Uani 1 1 d G . . . .
H5 H 0.475496 0.292846 0.505089 0.039 Uiso 1 1 calc R U . . .
C6 C 0.4516(5) 0.3764(3) 0.6085(4) 0.0277(17) Uani 1 1 d G . . . .
H6 H 0.545625 0.399925 0.600565 0.033 Uiso 1 1 calc R U . . .
C20 C 0.0717(11) 0.5664(5) 0.9739(7) 0.034(2) Uani 1 1 d . U . . .
H20 H 0.116433 0.612918 0.955372 0.041 Uiso 1 1 calc R U . . .
N1 N 0.1526(10) 0.5060(7) 0.9709(6) 0.060(3) Uani 1 1 d . U . . .
C10 C 0.1514(7) 0.6855(3) 0.5584(4) 0.039(2) Uani 1 1 d G . . . .
H10 H 0.099914 0.723922 0.520234 0.047 Uiso 1 1 calc R U . . .
C11 C 0.1968(8) 0.6989(3) 0.6578(4) 0.050(3) Uani 1 1 d G . . . .
H11 H 0.176418 0.746560 0.687586 0.061 Uiso 1 1 calc R U . . .
C12 C 0.2721(7) 0.6426(3) 0.7137(3) 0.041(3) Uani 1 1 d G . . . .
H12 H 0.303147 0.651813 0.781623 0.049 Uiso 1 1 calc R U . . .
C7 C 0.3019(6) 0.5729(3) 0.6701(4) 0.0262(17) Uani 1 1 d G . . . .
C8 C 0.2565(7) 0.5594(2) 0.5707(4) 0.0278(17) Uani 1 1 d G . . . .
H8 H 0.276869 0.511786 0.540957 0.033 Uiso 1 1 calc R U . . .
C9 C 0.1812(7) 0.6157(3) 0.5149(3) 0.0323(19) Uani 1 1 d G . . . .
H9 H 0.150140 0.606533 0.446918 0.039 Uiso 1 1 calc R U . . .
N2 N 0.4143(14) 0.2072(6) 0.3375(8) 0.063(3) Uani 1 1 d . . . . .
C21 C 0.333(2) 0.2334(8) 0.2852(12) 0.081(5) Uani 1 1 d . . . . .
C22 C 0.236(2) 0.2697(11) 0.2055(12) 0.113(6) Uani 1 1 d . . . . .
H22A H 0.282393 0.317047 0.184335 0.169 Uiso 1 1 calc R U . . .
H22B H 0.138045 0.281046 0.231145 0.169 Uiso 1 1 calc R U . . .
H22C H 0.222801 0.235066 0.148366 0.169 Uiso 1 1 calc R U . . .
C19 C 0.0739(14) 0.4304(9) 0.9984(9) 0.064(4) Uani 1 1 d . U . . .
H19 H 0.125095 0.383104 0.996060 0.077 Uiso 1 1 calc R U . . .

loop_
_atom_site_aniso_label
_atom_site_aniso_U_11
_atom_site_aniso_U_22
_atom_site_aniso_U_33
_atom_site_aniso_U_23
_atom_site_aniso_U_13
_atom_site_aniso_U_12
As1 0.0193(4) 0.0212(4) 0.0222(4) -0.0017(3) 0.0011(3) -0.0001(4)
Br1 0.0525(6) 0.0229(4) 0.0348(5) -0.0037(4) -0.0068(4) 0.0029(5)
Cu1 0.0242(5) 0.0362(5) 0.0237(5) -0.0025(5) 0.0018(4) 0.0045(6)
C14 0.024(4) 0.030(4) 0.026(4) -0.002(3) -0.001(3) -0.003(3)
C13 0.019(3) 0.023(4) 0.023(3) -0.006(3) 0.005(3) -0.002(3)
C18 0.025(4) 0.032(4) 0.025(4) -0.002(3) 0.002(3) 0.002(3)
C17 0.023(4) 0.040(5) 0.035(4) 0.004(3) 0.001(3) -0.002(4)
C16 0.023(4) 0.046(5) 0.033(4) -0.002(3) 0.002(3) -0.008(4)
C15 0.031(4) 0.030(4) 0.037(5) 0.005(3) 0.006(4) -0.009(4)
C1 0.024(4) 0.019(3) 0.018(3) 0.003(3) 0.000(3) -0.004(3)
C2 0.018(4) 0.032(4) 0.024(4) -0.003(3) -0.002(3) 0.001(3)
C3 0.032(5) 0.020(4) 0.040(5) 0.010(3) -0.006(3) -0.005(3)
C4 0.037(4) 0.013(3) 0.034(4) 0.003(3) -0.009(3) 0.000(3)
C5 0.043(5) 0.022(4) 0.033(4) -0.005(3) 0.006(4) -0.004(4)
C6 0.030(4) 0.027(4) 0.027(4) -0.004(3) 0.006(3) -0.004(3)
C20 0.032(5) 0.028(4) 0.043(5) -0.014(4) 0.006(4) -0.008(4)
N1 0.036(5) 0.106(8) 0.037(4) -0.034(5) -0.005(4) 0.020(6)
C10 0.042(6) 0.019(4) 0.054(5) 0.003(3) -0.020(4) 0.000(4)
C11 0.065(7) 0.021(4) 0.061(6) -0.012(4) -0.032(5) 0.010(5)
C12 0.041(6) 0.028(4) 0.051(5) -0.009(4) -0.028(5) 0.010(4)
C7 0.024(4) 0.022(3) 0.031(4) 0.003(3) -0.004(3) -0.002(3)
C8 0.029(4) 0.026(4) 0.029(4) 0.004(3) 0.006(3) 0.002(3)
C9 0.036(5) 0.029(4) 0.032(4) 0.004(3) -0.002(4) 0.003(4)
N2 0.079(8) 0.050(6) 0.063(7) -0.018(5) 0.022(5) -0.020(6)
C21 0.106(12) 0.053(8) 0.081(9) -0.041(6) -0.010(7) -0.009(7)
C22 0.122(15) 0.129(15) 0.083(10) -0.053(9) -0.027(9) 0.011(12)
C19 0.049(8) 0.084(10) 0.060(8) -0.017(7) 0.001(6) -0.011(7)

loop_
_atom_type_symbol
_atom_type_description
_atom_type_scat_dispersion_real
_atom_type_scat_dispersion_imag
_atom_type_scat_source
C C 0.0033 0.0016 'International Tables Vol C Tables 4.2.6.8 and 6.1.1.4'
H H 0.0000 0.0000 'International Tables Vol C Tables 4.2.6.8 and 6.1.1.4'
As As 0.0499 2.0058 'International Tables Vol C Tables 4.2.6.8 and 6.1.1.4'
Br Br -0.2901 2.4595 'International Tables Vol C Tables 4.2.6.8 and 6.1.1.4'
Cu Cu 0.3201 1.2651 'International Tables Vol C Tables 4.2.6.8 and 6.1.1.4'
N N 0.0061 0.0033 'International Tables Vol C Tables 4.2.6.8 and 6.1.1.4'

loop_
_exptl_crystal_face_index_h
_exptl_crystal_face_index_k
_exptl_crystal_face_index_l
_exptl_crystal_face_perp_dist
-1 -2 -1 0.1302
0 1 0 0.1162
0 -1 0 0.1233
0 2 1 0.1217
0 -2 -1 0.0805
0 1 1 0.1446
1 -17 -13 0.0701
-8 16 8 0.1558
8 -16 -8 0.0728
-11 0 11 0.1733
11 0 -11 0.0457
-1 13 -16 0.0704
-9 17 0 0.1329
-8 -17 8 0.1436
-6 -5 17 0.1544
8 -18 1 0.0931
10 -5 10 0.1463
8 17 -8 0.0489

loop_
_geom_angle_atom_site_label_1
_geom_angle_atom_site_label_2
_geom_angle_atom_site_label_3
_geom_angle
_geom_angle_site_symmetry_1
_geom_angle_site_symmetry_3
_geom_angle_publ_flag
C13 As1 Cu1 112.80(15) . . ?
C13 As1 C1 101.0(2) . . ?
C13 As1 C7 101.5(2) . . ?
C1 As1 Cu1 120.40(15) . . ?
C7 As1 Cu1 118.13(17) . . ?
C7 As1 C1 100.0(2) . . ?
Cu1 Br1 Cu1 75.25(4) . 3_667 ?
As1 Cu1 Br1 109.34(5) . . ?
As1 Cu1 Br1 104.63(5) . 3_667 ?
As1 Cu1 Cu1 118.53(6) . 3_667 ?
Br1 Cu1 Br1 104.75(4) . 3_667 ?
Br1 Cu1 Cu1 52.87(4) . 3_667 ?
Br1 Cu1 Cu1 51.88(4) 3_667 3_667 ?
N1 Cu1 As1 119.2(2) . . ?
N1 Cu1 Br1 109.4(3) . 3_667 ?
N1 Cu1 Br1 108.6(3) . . ?
N1 Cu1 Cu1 122.2(2) . 3_667 ?
C13 C14 C15 120.0 . . ?
C14 C13 As1 122.4(3) . . ?
C14 C13 C18 120.0 . . ?
C18 C13 As1 117.6(3) . . ?
C13 C18 C17 120.0 . . ?
C16 C17 C18 120.0 . . ?
C17 C16 C15 120.0 . . ?
C16 C15 C14 120.0 . . ?
C2 C1 As1 117.4(3) . . ?
C2 C1 C6 120.0 . . ?
C6 C1 As1 122.5(3) . . ?
C1 C2 C3 120.0 . . ?
C4 C3 C2 120.0 . . ?
C5 C4 C3 120.0 . . ?
C4 C5 C6 120.0 . . ?
C5 C6 C1 120.0 . . ?
N1 C20 C19 125.9(11) . 3_567 ?
C20 N1 Cu1 126.6(9) . . ?
C20 N1 C19 115.6(9) . . ?
C19 N1 Cu1 117.7(8) . . ?
C11 C10 C9 120.0 . . ?
C12 C11 C10 120.0 . . ?
C7 C12 C11 120.0 . . ?
C12 C7 As1 117.0(3) . . ?
C12 C7 C8 120.0 . . ?
C8 C7 As1 122.9(3) . . ?
C9 C8 C7 120.0 . . ?
C8 C9 C10 120.0 . . ?
N2 C21 C22 173(2) . . ?
C20 C19 N1 118.5(12) 3_567 . ?

loop_
_geom_bond_atom_site_label_1
_geom_bond_atom_site_label_2
_geom_bond_distance
_geom_bond_site_symmetry_2
_geom_bond_publ_flag
As1 Cu1 2.3382(12) . ?
As1 C13 1.927(4) . ?
As1 C1 1.948(4) . ?
As1 C7 1.943(4) . ?
Br1 Cu1 2.5130(14) 3_667 ?
Br1 Cu1 2.4798(14) . ?
Cu1 Cu1 3.0482(19) 3_667 ?
Cu1 N1 2.020(9) . ?
C14 C13 1.3900 . ?
C14 C15 1.3900 . ?
C13 C18 1.3900 . ?
C18 C17 1.3900 . ?
C17 C16 1.3900 . ?
C16 C15 1.3900 . ?
C1 C2 1.3900 . ?
C1 C6 1.3900 . ?
C2 C3 1.3900 . ?
C3 C4 1.3900 . ?
C4 C5 1.3900 . ?
C5 C6 1.3900 . ?
C20 N1 1.286(13) . ?
C20 C19 1.378(15) 3_567 ?
N1 C19 1.559(17) . ?
C10 C11 1.3900 . ?
C10 C9 1.3900 . ?
C11 C12 1.3900 . ?
C12 C7 1.3900 . ?
C7 C8 1.3900 . ?
C8 C9 1.3900 . ?
N2 C21 1.082(17) . ?
C21 C22 1.48(2) . ?

loop_
_exptl_oxdiff_crystal_face_indexfrac_h
_exptl_oxdiff_crystal_face_indexfrac_k
_exptl_oxdiff_crystal_face_indexfrac_l
_exptl_oxdiff_crystal_face_x
_exptl_oxdiff_crystal_face_y
_exptl_oxdiff_crystal_face_z
-1.0021 -1.9897 -0.9983 0.0205 -0.0998 -0.0753
0.0001 1.0001 0.0016 -0.0189 0.0347 -0.0082
-0.0001 -1.0001 -0.0016 0.0189 -0.0347 0.0082
0.0015 1.9919 1.0013 -0.0693 0.0618 0.0256
-0.0015 -1.9919 -1.0013 0.0693 -0.0618 -0.0256
0.0014 0.9919 0.9997 -0.0504 0.0271 0.0338
1.0095 -17.3351 -13.4678 0.8041 -0.4642 -0.3714
-7.9992 16.3986 8.2276 -0.9607 0.2042 -0.1881
7.9436 -16.3795 -8.3772 0.9624 -0.2046 0.1789
-10.8631 -0.1948 10.6132 -0.8622 -0.4978 -0.0939
10.7167 0.3097 -10.9579 0.8638 0.4987 0.0712
-1.3930 13.4516 -15.5609 0.1714 0.5276 -0.8321
-9.0644 17.1676 0.0945 -0.7692 0.2499 -0.5882
-7.9310 -17.0325 7.6896 -0.3083 -0.9489 0.0680
-5.7333 -5.1616 16.8641 -0.7167 -0.5207 0.4640
8.3469 -18.4475 0.6540 0.7347 -0.3271 0.5944
9.9514 -4.6054 10.1285 0.2506 0.1447 0.9572
7.9428 17.0266 -7.6689 0.3083 0.9490 -0.0665
